data_4112354
loop_
_publ_author_name
'Cheng-Yong Su'
'Andrea M. Goforth'
'Mark D. Smith'
'P. J. Pellechia'
'Hans-Conrad zur Loye'

_publ_section_title
;
 Exceptionally Stable, Hollow Tubular Metal-Organic Architectures:
 Synthesis, Characterization, and Solid-State Transformation Study
;
_journal_name_full 'Journal of the American Chemical Society'
_journal_page_first 3576
_journal_page_last 3586
_journal_paper_doi 10.1021/ja039022m
_journal_volume 126
_journal_year 2004
_chemical_formula_sum 'C2 H3 F N4 O0.16 Zn'
_chemical_formula_weight 169.94
_chemical_name_systematic
; 
 ? 
;
_space_group_IT_number 167
_symmetry_cell_setting trigonal
_symmetry_space_group_name_Hall '-R 3 2"c'
_symmetry_space_group_name_H-M 'R -3 c :H'
_atom_sites_solution_hydrogens geom
_atom_sites_solution_primary direct
_atom_sites_solution_secondary difmap
_audit_creation_method SHELXL-97
_cell_angle_alpha 90.00
_cell_angle_beta 90.00
_cell_angle_gamma 120.00
_cell_formula_units_Z 18
_cell_length_a 18.5744(7)
_cell_length_b 18.5744(7)
_cell_length_c 9.8413(7)
_cell_measurement_reflns_used 3802
_cell_measurement_temperature 150(2)
_cell_measurement_theta_max 28.262
_cell_measurement_theta_min 2.193
_cell_volume 2940.4(3)
_computing_structure_refinement 'SHELXL-97 (Sheldrick, 1997)'
_computing_structure_solution 'SHELXS-97 (Sheldrick, 1990)'
_diffrn_ambient_temperature 150(2)
_diffrn_measured_fraction_theta_full 0.999
_diffrn_measured_fraction_theta_max 0.999
_diffrn_radiation_monochromator graphite
_diffrn_radiation_source 'sealed tube'
_diffrn_radiation_type MoK\a
_diffrn_radiation_wavelength 0.71073
_diffrn_reflns_av_R_equivalents 0.0268
_diffrn_reflns_av_sigmaI/netI 0.0194
_diffrn_reflns_limit_h_max 24
_diffrn_reflns_limit_h_min -16
_diffrn_reflns_limit_k_max 16
_diffrn_reflns_limit_k_min -24
_diffrn_reflns_limit_l_max 13
_diffrn_reflns_limit_l_min -13
_diffrn_reflns_number 5615
_diffrn_reflns_theta_full 28.27
_diffrn_reflns_theta_max 28.27
_diffrn_reflns_theta_min 2.19
_diffrn_standards_decay_% none
_exptl_absorpt_coefficient_mu 3.685
_exptl_absorpt_correction_T_max 1.0000
_exptl_absorpt_correction_T_min 0.7225
_exptl_crystal_colour colorless
_exptl_crystal_density_diffrn 1.727
_exptl_crystal_description needle
_exptl_crystal_F_000 1498
_exptl_crystal_size_max 0.44
_exptl_crystal_size_mid 0.12
_exptl_crystal_size_min 0.10
_refine_diff_density_max 0.350
_refine_diff_density_min -0.286
_refine_diff_density_rms 0.102
_refine_ls_extinction_method none
_refine_ls_goodness_of_fit_ref 1.072
_refine_ls_hydrogen_treatment constr
_refine_ls_matrix_type full
_refine_ls_number_parameters 49
_refine_ls_number_reflns 814
_refine_ls_number_restraints 0
_refine_ls_restrained_S_all 1.072
_refine_ls_R_factor_all 0.0286
_refine_ls_R_factor_gt 0.0270
_refine_ls_shift/su_max 0.000
_refine_ls_shift/su_mean 0.000
_refine_ls_structure_factor_coef Fsqd
_refine_ls_weighting_details 'calc w=1/[\s^2^(Fo^2^)+(0.0327P)^2^+11.2527P] where P=(Fo^2^+2Fc^2^)/3'
_refine_ls_weighting_scheme calc
_refine_ls_wR_factor_gt 0.0674
_refine_ls_wR_factor_ref 0.0683
_reflns_number_gt 777
_reflns_number_total 814
_reflns_threshold_expression >2sigma(I)
_cod_data_source_file ja039022msi20031007_110612.cif
_cod_data_source_block st0315cs
_cod_original_sg_symbol_H-M 'R -3 c'
_cod_database_code 4112354

loop_
_symmetry_equiv_pos_as_xyz
'x, y, z'
'-y, x-y, z'
'-x+y, -x, z'
'y, x, -z+1/2'
'x-y, -y, -z+1/2'
'-x, -x+y, -z+1/2'
'x+2/3, y+1/3, z+1/3'
'-y+2/3, x-y+1/3, z+1/3'
'-x+y+2/3, -x+1/3, z+1/3'
'y+2/3, x+1/3, -z+5/6'
'x-y+2/3, -y+1/3, -z+5/6'
'-x+2/3, -x+y+1/3, -z+5/6'
'x+1/3, y+2/3, z+2/3'
'-y+1/3, x-y+2/3, z+2/3'
'-x+y+1/3, -x+2/3, z+2/3'
'y+1/3, x+2/3, -z+7/6'
'x-y+1/3, -y+2/3, -z+7/6'
'-x+1/3, -x+y+2/3, -z+7/6'
'-x, -y, -z'
'y, -x+y, -z'
'x-y, x, -z'
'-y, -x, z-1/2'
'-x+y, y, z-1/2'
'x, x-y, z-1/2'
'-x+2/3, -y+1/3, -z+1/3'
'y+2/3, -x+y+1/3, -z+1/3'
'x-y+2/3, x+1/3, -z+1/3'
'-y+2/3, -x+1/3, z-1/6'
'-x+y+2/3, y+1/3, z-1/6'
'x+2/3, x-y+1/3, z-1/6'
'-x+1/3, -y+2/3, -z+2/3'
'y+1/3, -x+y+2/3, -z+2/3'
'x-y+1/3, x+2/3, -z+2/3'
'-y+1/3, -x+2/3, z+1/6'
'-x+y+1/3, y+2/3, z+1/6'
'x+1/3, x-y+2/3, z+1/6'

loop_
_atom_site_label
_atom_site_type_symbol
_atom_site_fract_x
_atom_site_fract_y
_atom_site_fract_z
_atom_site_U_iso_or_equiv
_atom_site_adp_type
_atom_site_occupancy
_atom_site_symmetry_multiplicity
_atom_site_calc_flag
_atom_site_refinement_flags
Zn Zn 0.376625(18) 0.376625(18) 0.2500 0.01966(14) Uani 1 2 d S
F1 F 0.41173(10) 0.3333 0.0833 0.0250(4) Uani 1 2 d S
C1 C 0.37304(15) 0.21590(14) 0.3308(2) 0.0232(4) Uani 1 1 d .
H1 H 0.4055 0.2166 0.2586 0.028 Uiso 0.50 1 d PR
N1 N 0.4292(3) 0.2191(3) 0.2346(4) 0.0270(8) Uani 0.50 1 d P
H1A H 0.4588 0.2643 0.1896 0.032 Uiso 0.50 1 d PR
H1B H 0.4347 0.1762 0.2204 0.032 Uiso 0.50 1 d PR
N2 N 0.35932(12) 0.27739(11) 0.36010(18) 0.0205(4) Uani 1 1 d .
N3 N 0.3333 0.15076(14) 0.4167 0.0255(6) Uani 1 2 d S
O1S O 0.6667 0.3333 0.132(7) 0.100 Uiso 0.086(12) 3 d SP
O2S O 0.514(5) 0.256(5) 0.063(8) 0.100 Uiso 0.049(7) 1 d P

loop_
_atom_site_aniso_label
_atom_site_aniso_U_11
_atom_site_aniso_U_22
_atom_site_aniso_U_33
_atom_site_aniso_U_23
_atom_site_aniso_U_13
_atom_site_aniso_U_12
Zn 0.01702(17) 0.01702(17) 0.0221(2) 0.00344(6) -0.00344(6) 0.00638(14)
F1 0.0229(7) 0.0309(10) 0.0239(9) 0.0059(7) 0.0029(4) 0.0155(5)
C1 0.0310(11) 0.0225(10) 0.0179(10) 0.0019(8) 0.0054(8) 0.0146(9)
N1 0.034(2) 0.031(2) 0.0242(18) 0.0075(16) 0.0110(15) 0.0226(18)
N2 0.0269(9) 0.0206(9) 0.0157(8) 0.0017(6) 0.0021(7) 0.0131(8)
N3 0.0367(15) 0.0222(9) 0.0224(12) 0.0052(6) 0.0103(11) 0.0183(8)

loop_
_atom_type_symbol
_atom_type_description
_atom_type_scat_dispersion_real
_atom_type_scat_dispersion_imag
_atom_type_scat_source
C C 0.0033 0.0016 'International Tables Vol C Tables 4.2.6.8 and 6.1.1.4'
H H 0.0000 0.0000 'International Tables Vol C Tables 4.2.6.8 and 6.1.1.4'
N N 0.0061 0.0033 'International Tables Vol C Tables 4.2.6.8 and 6.1.1.4'
O O 0.0106 0.0060 'International Tables Vol C Tables 4.2.6.8 and 6.1.1.4'
F F 0.0171 0.0103 'International Tables Vol C Tables 4.2.6.8 and 6.1.1.4'
Zn Zn 0.2839 1.4301 'International Tables Vol C Tables 4.2.6.8 and 6.1.1.4'

loop_
_geom_angle_atom_site_label_1
_geom_angle_atom_site_label_2
_geom_angle_atom_site_label_3
_geom_angle
_geom_angle_site_symmetry_1
_geom_angle_site_symmetry_3
N3 Zn N2 122.39(5) 32 4
N3 Zn N2 122.39(5) 32 .
N2 Zn N2 115.22(11) 4 .
N3 Zn F1 92.10(3) 32 .
N2 Zn F1 87.30(7) 4 .
N2 Zn F1 90.45(5) . .
N3 Zn F1 92.11(3) 32 8
N2 Zn F1 90.45(5) 4 8
N2 Zn F1 87.30(7) . 8
F1 Zn F1 175.79(6) . 8
Zn F1 Zn 118.79(9) 15_554 .
N2 C1 N3 112.50(19) . .
N2 C1 N1 125.3(3) . .
N3 C1 N1 121.7(3) . .
C1 N2 N2 105.96(12) . 12
C1 N2 Zn 131.34(15) . .
N2 N2 Zn 120.77(7) 12 .
C1 N3 C1 103.1(3) . 12
C1 N3 Zn 128.46(13) . 33_545
C1 N3 Zn 128.46(13) 12 33_545

loop_
_geom_bond_atom_site_label_1
_geom_bond_atom_site_label_2
_geom_bond_distance
_geom_bond_site_symmetry_2
Zn N3 1.996(3) 32
Zn N2 2.0205(18) 4
Zn N2 2.0205(18) .
Zn F1 2.0704(9) .
Zn F1 2.0705(9) 8
F1 Zn 2.0704(9) 15_554
C1 N2 1.320(3) .
C1 N3 1.353(3) .
C1 N1 1.388(4) .
N2 N2 1.392(3) 12
N3 C1 1.353(3) 12
N3 Zn 1.996(3) 33_545
O1S O1S 0.97(13) 16_544

loop_
_geom_torsion_atom_site_label_1
_geom_torsion_atom_site_label_2
_geom_torsion_atom_site_label_3
_geom_torsion_atom_site_label_4
_geom_torsion
_geom_torsion_site_symmetry_1
_geom_torsion_site_symmetry_4
N3 Zn F1 Zn -127.092(5) 32 15_554
N2 Zn F1 Zn -4.75(5) 4 15_554
N2 Zn F1 Zn 110.47(5) . 15_554
F1 Zn F1 Zn 52.891(5) 8 15_554
N3 C1 N2 N2 0.3(3) . 12
N1 C1 N2 N2 -172.2(3) . 12
N3 C1 N2 Zn -163.53(13) . .
N1 C1 N2 Zn 24.0(4) . .
N3 Zn N2 C1 -88.4(2) 32 .
N2 Zn N2 C1 91.6(2) 4 .
F1 Zn N2 C1 4.4(2) . .
F1 Zn N2 C1 -179.2(2) 8 .
N3 Zn N2 N2 109.8(2) 32 12
N2 Zn N2 N2 -70.2(2) 4 12
F1 Zn N2 N2 -157.4(2) . 12
F1 Zn N2 N2 19.0(2) 8 12
N2 C1 N3 C1 -0.11(11) . 12
N1 C1 N3 C1 172.7(3) . 12
N2 C1 N3 Zn 179.89(12) . 33_545
N1 C1 N3 Zn -7.3(3) . 33_545
